data_1556079
loop_
_publ_author_name
'Robins, Lori I.'
'Fettinger, James C.'
'Tinti, Dino S.'
'Kurth, Mark J.'

_publ_section_title
;
 Selective nucleophilic chemistry in the synthesis of
 5-carbamoyl-3-sulfanylmethylisoxazole-4-carboxylic acids.
;
_journal_issue 1
_journal_name_full 'Journal of combinatorial chemistry'
_journal_page_first 139
_journal_page_last 142
_journal_paper_doi 10.1021/cc0601074
_journal_volume 9
_journal_year 2007
_chemical_formula_moiety 'C14 H12 Br Cl N2 O4'
_chemical_formula_sum 'C14 H12 Br Cl N2 O4'
_chemical_formula_weight 387.62
_space_group_IT_number 4
_space_group_name_Hall 'P 2yb'
_space_group_name_H-M_alt 'P 1 21 1'
_symmetry_cell_setting monoclinic
_symmetry_space_group_name_Hall 'P 2yb'
_symmetry_space_group_name_H-M 'P 1 21 1'
_atom_sites_solution_hydrogens geom
_atom_sites_solution_primary direct
_atom_sites_solution_secondary difmap
_audit_creation_method SHELXL-97
_cell_angle_alpha 90.00
_cell_angle_beta 92.835(3)
_cell_angle_gamma 90.00
_cell_formula_units_Z 2
_cell_length_a 11.5652(19)
_cell_length_b 4.8925(8)
_cell_length_c 13.332(2)
_cell_measurement_reflns_used 4581
_cell_measurement_temperature 90(2)
_cell_measurement_theta_max 27.08
_cell_measurement_theta_min 2.27
_cell_volume 753.4(2)
_computing_cell_refinement 'SAINT (7.16b) (Bruker, 2004)'
_computing_data_collection 'Apex2 (1.0.27) (Bruker, 2004)'
_computing_data_reduction 'SAINT (7.16b) (Bruker, 2004)'
_computing_molecular_graphics 'SHELXTL 5.1, XP (Sheldrick, 1994)'
_computing_publication_material SHELXL97
_computing_structure_refinement 'SHELXL-97 (Sheldrick, 1997)'
_computing_structure_solution 'SHELXS-97 (Sheldrick, 1990)'
_diffrn_ambient_temperature 90(2)
_diffrn_measured_fraction_theta_full 0.994
_diffrn_measured_fraction_theta_max 0.994
_diffrn_measurement_device_type 'Bruker SMART APEXII'
_diffrn_measurement_method '\w and \f'
_diffrn_radiation_monochromator graphite
_diffrn_radiation_source 'fine-focus sealed tube'
_diffrn_radiation_type MoK\a
_diffrn_radiation_wavelength 0.71073
_diffrn_reflns_av_R_equivalents 0.0000
_diffrn_reflns_av_sigmaI/netI 0.0549
_diffrn_reflns_limit_h_max 15
_diffrn_reflns_limit_h_min -15
_diffrn_reflns_limit_k_max 6
_diffrn_reflns_limit_k_min -6
_diffrn_reflns_limit_l_max 17
_diffrn_reflns_limit_l_min 0
_diffrn_reflns_number 5161
_diffrn_reflns_theta_full 27.49
_diffrn_reflns_theta_max 27.49
_diffrn_reflns_theta_min 2.28
_exptl_absorpt_coefficient_mu 2.924
_exptl_absorpt_correction_T_max 0.9200
_exptl_absorpt_correction_T_min 0.3330
_exptl_absorpt_correction_type multi-scan
_exptl_absorpt_process_details 'TWINABS V1.05 (Sheldrick, 2003)'
_exptl_crystal_colour Colorless
_exptl_crystal_density_diffrn 1.709
_exptl_crystal_density_meas 0
_exptl_crystal_density_method 'not measured'
_exptl_crystal_description Needle
_exptl_crystal_F_000 388
_exptl_crystal_size_max 0.48
_exptl_crystal_size_mid 0.03
_exptl_crystal_size_min 0.03
_refine_diff_density_max 1.109
_refine_diff_density_min -1.076
_refine_diff_density_rms 0.131
_refine_ls_abs_structure_details 'Flack H D (1983), Acta Cryst. A39, 876-881'
_refine_ls_abs_structure_Flack 0.017(15)
_refine_ls_extinction_method none
_refine_ls_goodness_of_fit_ref 1.048
_refine_ls_hydrogen_treatment constr
_refine_ls_matrix_type full
_refine_ls_number_parameters 201
_refine_ls_number_reflns 5161
_refine_ls_number_restraints 1
_refine_ls_restrained_S_all 1.048
_refine_ls_R_factor_all 0.0682
_refine_ls_R_factor_gt 0.0552
_refine_ls_shift/su_max 0.000
_refine_ls_shift/su_mean 0.000
_refine_ls_structure_factor_coef Fsqd
_refine_ls_weighting_details 'calc w=1/[\s^2^(Fo^2^)+(0.0982P)^2^+0.0000P] where P=(Fo^2^+2Fc^2^)/3'
_refine_ls_weighting_scheme calc
_refine_ls_wR_factor_gt 0.1437
_refine_ls_wR_factor_ref 0.1484
_reflns_number_gt 4329
_reflns_number_total 5161
_reflns_threshold_expression >2sigma(I)
_cod_data_source_file TW56ASS.cif
_cod_data_source_block tw56ass
_cod_depositor_comments
;
The following automatic conversions were performed:

data item '_symmetry_cell_setting' value 'Monoclinic' was changed to
'monoclinic' in accordance with the
/home/saulius/struct/COD-crude-data/automatic-downloads/DataCite-retrospective/ACS/depositions/lib/dictionaries/cif_core.dic
dictionary named 'cif_core.dic' version 2.4.2 last updated on
2011-04-26.

Automatic conversion script
Id: cif_fix_values 6909 2019-04-08 15:41:33Z antanas 
;
_cod_original_sg_symbol_H-M 'P 21'
_cod_database_code 1556079

loop_
_symmetry_equiv_pos_as_xyz
'x, y, z'
'-x, y+1/2, -z'

loop_
_atom_site_label
_atom_site_type_symbol
_atom_site_fract_x
_atom_site_fract_y
_atom_site_fract_z
_atom_site_U_iso_or_equiv
_atom_site_adp_type
_atom_site_occupancy
_atom_site_symmetry_multiplicity
_atom_site_calc_flag
_atom_site_refinement_flags
Br1 Br 0.86516(5) -0.05264(14) -0.00164(4) 0.03046(16) Uani 1 1 d .
Cl2 Cl 0.59323(12) 0.4968(3) 0.81090(11) 0.0333(4) Uani 1 1 d .
C1 C 0.8624(5) 0.3448(11) 0.1528(4) 0.0219(11) Uani 1 1 d .
H1 H 0.9430 0.3077 0.1596 0.026 Uiso 1 1 calc R
C2 C 0.7940(5) 0.2052(11) 0.0828(4) 0.0235(12) Uani 1 1 d .
C3 C 0.6767(5) 0.2539(12) 0.0704(4) 0.0271(13) Uani 1 1 d .
H3 H 0.6306 0.1545 0.0220 0.033 Uiso 1 1 calc R
C4 C 0.6272(5) 0.4511(18) 0.1299(4) 0.0286(10) Uani 1 1 d .
H4 H 0.5466 0.4880 0.1218 0.034 Uiso 1 1 calc R
C5 C 0.6946(5) 0.5946(12) 0.2012(4) 0.0242(12) Uani 1 1 d .
H5 H 0.6605 0.7293 0.2417 0.029 Uiso 1 1 calc R
C6 C 0.8141(5) 0.5386(11) 0.2130(4) 0.0192(11) Uani 1 1 d .
C7 C 0.8894(5) 0.7019(11) 0.2889(4) 0.0228(11) Uani 1 1 d .
H7A H 0.9720 0.6722 0.2760 0.027 Uiso 1 1 calc R
H7B H 0.8725 0.8992 0.2803 0.027 Uiso 1 1 calc R
N8 N 0.8684(4) 0.6218(9) 0.3907(3) 0.0211(10) Uani 1 1 d .
H8 H 0.8579 0.4477 0.4042 0.025 Uiso 1 1 calc R
C9 C 0.8645(5) 0.8014(12) 0.4637(5) 0.0196(13) Uani 1 1 d .
O10 O 0.8769(4) 1.0498(8) 0.4545(4) 0.0273(11) Uani 1 1 d .
C11 C 0.8413(5) 0.6919(10) 0.5672(4) 0.0169(10) Uani 1 1 d .
O12 O 0.8977(3) 0.8253(8) 0.6413(3) 0.0234(8) Uani 1 1 d .
N13 N 0.8655(4) 0.7156(10) 0.7336(3) 0.0234(10) Uani 1 1 d .
C14 C 0.7892(5) 0.5239(10) 0.7093(4) 0.0208(11) Uani 1 1 d .
C15 C 0.7692(4) 0.4988(9) 0.6039(4) 0.0185(11) Uani 1 1 d .
C16 C 0.6860(5) 0.3058(10) 0.5556(4) 0.0193(11) Uani 1 1 d .
O17 O 0.6473(3) 0.1115(8) 0.5989(3) 0.0238(8) Uani 1 1 d .
O18 O 0.6556(3) 0.3805(7) 0.4627(3) 0.0200(8) Uani 1 1 d .
C19 C 0.5774(5) 0.1970(12) 0.4079(4) 0.0264(12) Uani 1 1 d .
H19A H 0.6092 0.0113 0.4107 0.040 Uiso 1 1 calc R
H19B H 0.5682 0.2565 0.3378 0.040 Uiso 1 1 calc R
H19C H 0.5020 0.1989 0.4383 0.040 Uiso 1 1 calc R
C20 C 0.7374(5) 0.3730(11) 0.7939(4) 0.0239(12) Uani 1 1 d .
H20A H 0.7858 0.4002 0.8565 0.029 Uiso 1 1 calc R
H20B H 0.7349 0.1750 0.7788 0.029 Uiso 1 1 calc R

loop_
_atom_site_aniso_label
_atom_site_aniso_U_11
_atom_site_aniso_U_22
_atom_site_aniso_U_33
_atom_site_aniso_U_23
_atom_site_aniso_U_13
_atom_site_aniso_U_12
Br1 0.0509(4) 0.0131(2) 0.0277(2) 0.0000(3) 0.0055(2) 0.0039(3)
Cl2 0.0294(7) 0.0381(12) 0.0330(7) 0.0101(6) 0.0062(5) 0.0061(6)
C1 0.025(3) 0.016(2) 0.025(3) 0.008(2) 0.001(2) 0.000(2)
C2 0.039(3) 0.013(2) 0.018(2) 0.0021(19) 0.002(2) 0.000(2)
C3 0.035(3) 0.026(3) 0.019(3) -0.001(2) -0.013(2) -0.005(3)
C4 0.030(3) 0.027(3) 0.029(2) 0.001(4) 0.0000(19) -0.007(4)
C5 0.026(3) 0.023(3) 0.023(3) 0.003(2) 0.003(2) 0.006(2)
C6 0.029(3) 0.016(2) 0.012(2) 0.0044(17) -0.002(2) -0.001(2)
C7 0.029(3) 0.015(2) 0.024(3) 0.003(2) 0.000(2) -0.004(2)
N8 0.032(3) 0.007(2) 0.024(2) 0.0016(17) 0.0011(19) -0.0044(18)
C9 0.020(3) 0.008(3) 0.031(3) 0.003(2) 0.001(2) 0.004(2)
O10 0.045(3) 0.0068(18) 0.031(2) 0.0019(17) 0.008(2) -0.0024(17)
C11 0.021(3) 0.008(2) 0.021(2) -0.0009(18) -0.0020(19) 0.0021(19)
O12 0.028(2) 0.0141(17) 0.027(2) -0.0036(15) 0.0004(16) -0.0047(16)
N13 0.022(2) 0.019(2) 0.029(2) -0.0041(19) 0.0003(19) -0.0004(19)
C14 0.018(2) 0.014(3) 0.030(3) 0.0032(18) -0.002(2) 0.0080(18)
C15 0.025(2) 0.004(3) 0.026(2) 0.0002(17) -0.001(2) 0.0050(18)
C16 0.024(3) 0.005(2) 0.028(3) 0.0034(19) -0.001(2) 0.003(2)
O17 0.028(2) 0.0142(19) 0.029(2) 0.0018(15) -0.0040(17) -0.0037(16)
O18 0.0224(18) 0.013(2) 0.0238(17) -0.0010(13) -0.0070(14) -0.0033(13)
C19 0.030(3) 0.018(3) 0.031(3) -0.005(2) -0.001(2) -0.009(2)
C20 0.030(3) 0.014(3) 0.027(3) 0.0064(18) -0.004(2) 0.003(2)

loop_
_atom_type_symbol
_atom_type_description
_atom_type_scat_dispersion_real
_atom_type_scat_dispersion_imag
_atom_type_scat_source
C C 0.0033 0.0016 'International Tables Vol C Tables 4.2.6.8 and 6.1.1.4'
H H 0.0000 0.0000 'International Tables Vol C Tables 4.2.6.8 and 6.1.1.4'
N N 0.0061 0.0033 'International Tables Vol C Tables 4.2.6.8 and 6.1.1.4'
O O 0.0106 0.0060 'International Tables Vol C Tables 4.2.6.8 and 6.1.1.4'
Cl Cl 0.1484 0.1585 'International Tables Vol C Tables 4.2.6.8 and 6.1.1.4'
Br Br -0.2901 2.4595 'International Tables Vol C Tables 4.2.6.8 and 6.1.1.4'

loop_
_geom_angle_atom_site_label_1
_geom_angle_atom_site_label_2
_geom_angle_atom_site_label_3
_geom_angle
C2 C1 C6 120.0(5)
C2 C1 H1 120.0
C6 C1 H1 120.0
C1 C2 C3 121.7(5)
C1 C2 Br1 118.6(4)
C3 C2 Br1 119.6(4)
C2 C3 C4 118.8(5)
C2 C3 H3 120.6
C4 C3 H3 120.6
C5 C4 C3 120.5(5)
C5 C4 H4 119.7
C3 C4 H4 119.7
C4 C5 C6 119.5(5)
C4 C5 H5 120.3
C6 C5 H5 120.3
C1 C6 C5 119.5(5)
C1 C6 C7 120.8(5)
C5 C6 C7 119.7(5)
N8 C7 C6 111.3(4)
N8 C7 H7A 109.4
C6 C7 H7A 109.4
N8 C7 H7B 109.4
C6 C7 H7B 109.4
H7A C7 H7B 108.0
C9 N8 C7 121.9(5)
C9 N8 H8 119.1
C7 N8 H8 119.1
O10 C9 N8 125.3(7)
O10 C9 C11 117.8(7)
N8 C9 C11 116.9(5)
O12 C11 C15 111.1(4)
O12 C11 C9 113.7(5)
C15 C11 C9 135.1(5)
C11 O12 N13 108.7(4)
C14 N13 O12 105.0(4)
N13 C14 C15 112.3(5)
N13 C14 C20 117.0(5)
C15 C14 C20 130.7(5)
C11 C15 C14 102.9(4)
C11 C15 C16 133.1(5)
C14 C15 C16 124.0(5)
O17 C16 O18 125.2(5)
O17 C16 C15 123.0(5)
O18 C16 C15 111.7(4)
C16 O18 C19 115.6(4)
O18 C19 H19A 109.5
O18 C19 H19B 109.5
H19A C19 H19B 109.5
O18 C19 H19C 109.5
H19A C19 H19C 109.5
H19B C19 H19C 109.5
C14 C20 Cl2 109.7(3)
C14 C20 H20A 109.7
Cl2 C20 H20A 109.7
C14 C20 H20B 109.7
Cl2 C20 H20B 109.7
H20A C20 H20B 108.2

loop_
_geom_bond_atom_site_label_1
_geom_bond_atom_site_label_2
_geom_bond_distance
Br1 C2 1.905(6)
Cl2 C20 1.799(6)
C1 C2 1.375(8)
C1 C6 1.378(8)
C1 H1 0.9500
C2 C3 1.379(8)
C3 C4 1.390(10)
C3 H3 0.9500
C4 C5 1.390(8)
C4 H4 0.9500
C5 C6 1.410(8)
C5 H5 0.9500
C6 C7 1.527(7)
C7 N8 1.445(7)
C7 H7A 0.9900
C7 H7B 0.9900
N8 C9 1.313(8)
N8 H8 0.8800
C9 O10 1.231(6)
C9 C11 1.516(8)
C11 O12 1.329(6)
C11 C15 1.367(7)
O12 N13 1.409(6)
N13 C14 1.317(7)
C14 C15 1.419(7)
C14 C20 1.497(7)
C15 C16 1.473(7)
C16 O17 1.209(6)
C16 O18 1.322(6)
O18 C19 1.446(6)
C19 H19A 0.9800
C19 H19B 0.9800
C19 H19C 0.9800
C20 H20A 0.9900
C20 H20B 0.9900

loop_
_geom_hbond_atom_site_label_D
_geom_hbond_atom_site_label_H
_geom_hbond_atom_site_label_A
_geom_hbond_distance_DH
_geom_hbond_distance_HA
_geom_hbond_distance_DA
_geom_hbond_angle_DHA
_geom_hbond_site_symmetry_A
N8 H8 O10 0.88 2.07 2.925(6) 164.6 1_545
